data_7200275
loop_
_publ_author_name
'Gao, Chaoying'
'Liu, Shuxia'
'Xie, Linhua'
'Sun, Chunyan'
'Cao, Jianfang'
'Ren, Yuanhang'
'Feng, Dan'
'Su, Zhongming'

_publ_section_title
;
 Rational design microporous pillared-layer frameworks: syntheses,
 structures and gas sorption properties
;
_journal_issue 1
_journal_name_full CrystEngComm
_journal_page_first 177
_journal_paper_doi 10.1039/b812097h
_journal_volume 11
_journal_year 2009
_chemical_formula_sum 'C22 H29 N5 Ni O9'
_chemical_formula_weight 566.21
_chemical_name_systematic
;
?
;
_space_group_IT_number 190
_symmetry_cell_setting hexagonal
_symmetry_space_group_name_Hall 'P -6c -2c'
_symmetry_space_group_name_H-M 'P -6 2 c'
_atom_sites_solution_hydrogens geom
_atom_sites_solution_primary direct
_atom_sites_solution_secondary difmap
_audit_creation_method SHELXL-97
_cell_angle_alpha 90.00
_cell_angle_beta 90.00
_cell_angle_gamma 120.00
_cell_formula_units_Z 12
_cell_length_a 16.6361(8)
_cell_length_b 16.6361(8)
_cell_length_c 27.868(3)
_cell_measurement_temperature 293(2)
_cell_volume 6679.4(9)
_computing_cell_refinement 'Bruker SMART'
_computing_data_collection 'Bruker SMART'
_computing_data_reduction 'Bruker SAINT'
_computing_molecular_graphics 'Bruker SHELXTL'
_computing_publication_material 'Bruker SHELXTL'
_computing_structure_refinement 'SHELXL-97 (Sheldrick, 1997)'
_computing_structure_solution 'SHELXS-97 (Sheldrick, 1990)'
_diffrn_ambient_temperature 293(2)
_diffrn_measured_fraction_theta_full 0.981
_diffrn_measured_fraction_theta_max 0.981
_diffrn_measurement_device_type 'CCD area detector'
_diffrn_measurement_method 'phi and omega scans'
_diffrn_radiation_monochromator graphite
_diffrn_radiation_source 'fine-focus sealed tube'
_diffrn_radiation_type MoK\a
_diffrn_radiation_wavelength 0.71073
_diffrn_reflns_av_R_equivalents 0.0799
_diffrn_reflns_av_sigmaI/netI 0.0391
_diffrn_reflns_limit_h_max 19
_diffrn_reflns_limit_h_min -19
_diffrn_reflns_limit_k_max 19
_diffrn_reflns_limit_k_min -19
_diffrn_reflns_limit_l_max 29
_diffrn_reflns_limit_l_min -31
_diffrn_reflns_number 22836
_diffrn_reflns_theta_full 25.00
_diffrn_reflns_theta_max 25.00
_diffrn_reflns_theta_min 1.41
_exptl_absorpt_coefficient_mu 0.940
_exptl_absorpt_correction_T_max 0.978
_exptl_absorpt_correction_T_min 0.941
_exptl_absorpt_correction_type empirical
_exptl_absorpt_process_details 'ABSCOR by T.Higashi 8 March, 1995'
_exptl_crystal_colour dark-green
_exptl_crystal_density_diffrn 1.689
_exptl_crystal_density_method 'not measured'
_exptl_crystal_description platy
_exptl_crystal_F_000 3552
_exptl_crystal_size_max 0.06
_exptl_crystal_size_mid 0.06
_exptl_crystal_size_min 0.03
_refine_diff_density_max 5.050
_refine_diff_density_min -1.528
_refine_diff_density_rms 0.260
_refine_ls_abs_structure_details 'Flack H D (1983), Acta Cryst. A39, 876-881'
_refine_ls_abs_structure_Flack 0.00
_refine_ls_extinction_method none
_refine_ls_goodness_of_fit_ref 1.757
_refine_ls_matrix_type full
_refine_ls_number_parameters 96
_refine_ls_number_reflns 3946
_refine_ls_number_restraints 98
_refine_ls_restrained_S_all 1.751
_refine_ls_R_factor_all 0.1658
_refine_ls_R_factor_gt 0.1472
_refine_ls_shift/su_max 0.000
_refine_ls_shift/su_mean 0.000
_refine_ls_structure_factor_coef Fsqd
_refine_ls_weighting_details 'calc w=1/[\s^2^(Fo^2^)+(0.2000P)^2^+0.0000P] where P=(Fo^2^+2Fc^2^)/3'
_refine_ls_weighting_scheme calc
_refine_ls_wR_factor_gt 0.4233
_refine_ls_wR_factor_ref 0.4438
_reflns_number_gt 2789
_reflns_number_total 3946
_reflns_threshold_expression >2sigma(I)
_cod_data_source_file b812097h.txt
_cod_data_source_block 02-p
_cod_depositor_comments
;
The following automatic conversions were performed:
'_symmetry_cell_setting' value 'Hexagonal' changed to 'hexagonal'
according to '/home/saulius/struct/CIF-dictionaries/cif_core.dic'
dictionary named 'cif_core.dic' version 2.4.1 from 2010-06-29.

Automatic conversion script
Id: cif_fix_enum 1527 2010-12-29 10:47:43Z saulius 
;
_cod_original_cell_volume 6679.5(8)
_cod_original_sg_symbol_H-M P-62c
_cod_database_code 7200275

loop_
_symmetry_equiv_pos_as_xyz
'x, y, z'
'-y, x-y, z'
'-x+y, -x, z'
'x, y, -z+1/2'
'-y, x-y, -z+1/2'
'-x+y, -x, -z+1/2'
'y, x, -z'
'x-y, -y, -z'
'-x, -x+y, -z'
'y, x, z+1/2'
'x-y, -y, z+1/2'
'-x, -x+y, z+1/2'

loop_
_atom_site_label
_atom_site_type_symbol
_atom_site_fract_x
_atom_site_fract_y
_atom_site_fract_z
_atom_site_U_iso_or_equiv
_atom_site_adp_type
_atom_site_occupancy
_atom_site_symmetry_multiplicity
_atom_site_calc_flag
_atom_site_refinement_flags
_atom_site_disorder_assembly
_atom_site_disorder_group
Ni1 Ni -0.01263(9) 0.33123(7) 0.37564(4) 0.0216(6) Uani 1 1 d D . .
C1 C -0.1588(9) 0.3369(7) 0.3742(3) 0.0281(18) Uiso 1 1 d . . .
C2 C -0.2486(9) 0.3328(7) 0.3718(4) 0.0281(18) Uiso 1 1 d . . .
C3 C -0.3346(7) 0.2546(9) 0.3692(4) 0.0281(18) Uiso 1 1 d . . .
H3 H -0.3352 0.1988 0.3651 0.034 Uiso 1 1 calc R . .
C4 C 0.0585(10) 0.1939(9) 0.3746(3) 0.0344(18) Uiso 1 1 d . . .
C5 C 0.0286(9) 0.0927(9) 0.3709(4) 0.0344(18) Uiso 1 1 d . . .
C6 C 0.0901(9) 0.0634(9) 0.3700(4) 0.0344(18) Uiso 1 1 d . . .
H6 H 0.1530 0.1072 0.3688 0.041 Uiso 1 1 calc R . .
C7 C 0.2016(9) 0.4754(10) 0.3756(3) 0.0385(19) Uiso 1 1 d . . .
C8 C 0.2702(10) 0.5750(10) 0.3720(4) 0.0385(19) Uiso 1 1 d . . .
C9 C 0.2395(10) 0.6371(10) 0.3719(3) 0.0385(19) Uiso 1 1 d . . .
H9 H 0.1763 0.6173 0.3718 0.046 Uiso 1 1 calc R . .
O1 O -0.0841(6) 0.4120(6) 0.3736(2) 0.033(2) Uiso 1 1 d . . .
O2 O -0.1593(5) 0.2538(5) 0.3765(2) 0.033(2) Uiso 1 1 d . . .
O3 O -0.0038(5) 0.2162(6) 0.3690(2) 0.0291(19) Uiso 1 1 d . . .
O4 O 0.1381(14) 0.2571(15) 0.3767(4) 0.153(7) Uiso 1 1 d . . .
O5 O 0.1130(6) 0.4472(7) 0.3748(2) 0.029(2) Uiso 1 1 d . . .
O6 O 0.2333(12) 0.4188(14) 0.3854(5) 0.156(7) Uiso 1 1 d . . .
N1 N -0.0145(5) 0.3320(4) 0.2984(3) 0.0283(16) Uiso 1 1 d D . .
N2 N -0.0038(5) 0.3337(4) 0.4499(3) 0.0178(14) Uiso 1 1 d D . .
C10 C 0.0100(12) 0.4102(9) 0.2737(3) 0.0283(16) Uiso 0.50 1 d PD . 1
H10 H 0.0272 0.4651 0.2901 0.034 Uiso 0.50 1 calc PR . 1
C11 C -0.0320(12) 0.2563(9) 0.2740(3) 0.0283(16) Uiso 0.50 1 d PD . 1
H11 H -0.0444 0.2027 0.2904 0.034 Uiso 0.50 1 calc PR . 1
C10' C 0.0632(9) 0.3543(12) 0.2741(3) 0.0283(16) Uiso 0.50 1 d PD . 2
H10' H 0.1176 0.3699 0.2907 0.034 Uiso 0.50 1 calc PR . 2
C11' C -0.0924(9) 0.3121(12) 0.2740(3) 0.0283(16) Uiso 0.50 1 d PD . 2
H11' H -0.1463 0.2982 0.2906 0.034 Uiso 0.50 1 calc PR . 2
C12 C -0.0565(11) 0.2537(12) 0.4762(6) 0.0178(14) Uiso 0.50 1 d PD . .
H12 H -0.0931 0.1989 0.4595 0.021 Uiso 0.50 1 calc PR . .
C13 C 0.0543(11) 0.4130(12) 0.4738(6) 0.0178(14) Uiso 0.50 1 d PD . .
H13 H 0.0914 0.4671 0.4567 0.021 Uiso 0.50 1 calc PR . .
C12' C 0.0583(12) 0.3085(10) 0.4799(6) 0.0178(14) Uiso 0.50 1 d PD . .
H12' H 0.0975 0.2919 0.4646 0.021 Uiso 0.50 1 calc PR . .
C13' C -0.0585(12) 0.3556(10) 0.4814(6) 0.0178(14) Uiso 0.50 1 d PD . .
H13' H -0.1011 0.3688 0.4671 0.021 Uiso 0.50 1 calc PR . .

loop_
_atom_site_aniso_label
_atom_site_aniso_U_11
_atom_site_aniso_U_22
_atom_site_aniso_U_33
_atom_site_aniso_U_23
_atom_site_aniso_U_13
_atom_site_aniso_U_12
Ni1 0.0039(7) 0.0164(8) 0.0338(11) -0.0104(5) 0.0052(4) -0.0030(6)

loop_
_atom_type_symbol
_atom_type_description
_atom_type_scat_dispersion_real
_atom_type_scat_dispersion_imag
_atom_type_scat_source
C C 0.0033 0.0016 'International Tables Vol C Tables 4.2.6.8 and 6.1.1.4'
H H 0.0000 0.0000 'International Tables Vol C Tables 4.2.6.8 and 6.1.1.4'
N N 0.0061 0.0033 'International Tables Vol C Tables 4.2.6.8 and 6.1.1.4'
O O 0.0106 0.0060 'International Tables Vol C Tables 4.2.6.8 and 6.1.1.4'
Ni Ni 0.3393 1.1124 'International Tables Vol C Tables 4.2.6.8 and 6.1.1.4'

loop_
_geom_angle_atom_site_label_1
_geom_angle_atom_site_label_2
_geom_angle_atom_site_label_3
_geom_angle
_geom_angle_site_symmetry_1
_geom_angle_site_symmetry_3
_geom_angle_publ_flag
O3 Ni1 O5 112.2(3) . . ?
O3 Ni1 N2 94.2(2) . . ?
O5 Ni1 N2 87.9(3) . . ?
O3 Ni1 O2 91.9(3) . . ?
O5 Ni1 O2 155.8(3) . . ?
N2 Ni1 O2 92.8(2) . . ?
O3 Ni1 N1 85.5(2) . . ?
O5 Ni1 N1 89.6(3) . . ?
N2 Ni1 N1 177.2(3) . . ?
O2 Ni1 N1 90.0(2) . . ?
O3 Ni1 O1 154.8(3) . . ?
O5 Ni1 O1 92.0(3) . . ?
N2 Ni1 O1 93.9(2) . . ?
O2 Ni1 O1 63.9(3) . . ?
N1 Ni1 O1 87.5(2) . . ?
O3 Ni1 C1 125.2(3) . . ?
O5 Ni1 C1 122.1(3) . . ?
N2 Ni1 C1 94.4(3) . . ?
O2 Ni1 C1 33.7(3) . . ?
N1 Ni1 C1 88.1(3) . . ?
O1 Ni1 C1 30.1(3) . . ?
O1 C1 O2 120.6(13) . . ?
O1 C1 C2 121.9(11) . . ?
O2 C1 C2 117.5(9) . . ?
O1 C1 Ni1 62.2(7) . . ?
O2 C1 Ni1 58.4(6) . . ?
C2 C1 Ni1 175.5(7) . . ?
C3 C2 C3 111.4(15) 2_565 . ?
C3 C2 C1 121.4(10) 2_565 . ?
C3 C2 C1 127.0(11) . . ?
C2 C3 C2 128.0(15) 3_455 . ?
O4 C4 O3 116.7(16) . . ?
O4 C4 C5 125.5(16) . . ?
O3 C4 C5 117.2(11) . . ?
C6 C5 C6 117.4(13) . 2 ?
C6 C5 C4 121.7(12) . . ?
C6 C5 C4 120.8(12) 2 . ?
C5 C6 C5 122.5(13) . 3 ?
O5 C7 O6 122.0(15) . . ?
O5 C7 C8 120.4(12) . . ?
O6 C7 C8 117.1(14) . . ?
C9 C8 C9 122.3(13) . 2_665 ?
C9 C8 C7 118.6(13) . . ?
C9 C8 C7 119.0(14) 2_665 . ?
C8 C9 C8 117.7(13) . 3_565 ?
C1 O1 Ni1 87.7(8) . . ?
C1 O2 Ni1 87.8(7) . . ?
C4 O3 Ni1 136.7(8) . . ?
C7 O5 Ni1 142.2(8) . . ?
C11 N1 C10' 74.1(9) . . ?
C11 N1 C10 118.1(8) . . ?
C10' N1 C10 71.8(10) . . ?
C11 N1 C11' 77.3(10) . . ?
C10' N1 C11' 119.3(8) . . ?
C10 N1 C11' 76.6(9) . . ?
C11 N1 Ni1 120.2(5) . . ?
C10' N1 Ni1 119.6(5) . . ?
C10 N1 Ni1 121.4(5) . . ?
C11' N1 Ni1 121.1(5) . . ?
C13 N2 C12 118.4(12) . . ?
C13 N2 C13' 71.7(9) . . ?
C12 N2 C13' 75.1(8) . . ?
C13 N2 C12' 75.5(8) . . ?
C12 N2 C12' 68.9(8) . . ?
C13' N2 C12' 109.4(11) . . ?
C13 N2 Ni1 121.2(8) . . ?
C12 N2 Ni1 120.4(8) . . ?
C13' N2 Ni1 124.6(8) . . ?
C12' N2 Ni1 126.0(7) . . ?
C10 C10 N1 120.9(4) 4 . ?
N1 C11 C11 120.8(4) . 4 ?
N1 C10' C10' 120.4(4) . 4 ?
C11' C11' N1 120.2(4) 4 . ?
C12' C12 N2 124.3(17) 9_556 . ?
C13' C13 N2 120.8(17) 9_556 . ?
C12 C12' N2 120.6(16) 9_556 . ?
C12 C12' C12' 55.2(11) 9_556 9_556 ?
N2 C12' C12' 79.5(9) . 9_556 ?
C13 C13' N2 126.3(17) 9_556 . ?
C13 C13' C13' 55.7(11) 9_556 9_556 ?
N2 C13' C13' 81.5(10) . 9_556 ?

loop_
_geom_bond_atom_site_label_1
_geom_bond_atom_site_label_2
_geom_bond_distance
_geom_bond_site_symmetry_2
_geom_bond_publ_flag
Ni1 O3 2.000(8) . ?
Ni1 O5 2.014(10) . ?
Ni1 N2 2.074(8) . ?
Ni1 O2 2.115(8) . ?
Ni1 N1 2.153(8) . ?
Ni1 O1 2.196(8) . ?
Ni1 C1 2.480(14) . ?
C1 O1 1.246(13) . ?
C1 O2 1.379(13) . ?
C1 C2 1.463(19) . ?
C2 C3 1.351(14) 2_565 ?
C2 C3 1.373(14) . ?
C3 C2 1.351(14) 3_455 ?
C4 O4 1.21(2) . ?
C4 O3 1.273(15) . ?
C4 C5 1.501(18) . ?
C5 C6 1.335(17) . ?
C5 C6 1.367(17) 2 ?
C6 C5 1.367(17) 3 ?
C7 O5 1.304(16) . ?
C7 O6 1.32(2) . ?
C7 C8 1.47(2) . ?
C8 C9 1.363(19) . ?
C8 C9 1.372(19) 2_665 ?
C9 C8 1.372(19) 3_565 ?
N1 C11 1.330(10) . ?
N1 C10' 1.337(11) . ?
N1 C10 1.342(10) . ?
N1 C11' 1.350(11) . ?
N2 C13 1.358(18) . ?
N2 C12 1.382(18) . ?
N2 C13' 1.437(18) . ?
N2 C12' 1.540(18) . ?
C10 C10 1.318(15) 4 ?
C11 C11 1.335(15) 4 ?
C10' C10' 1.343(15) 4 ?
C11' C11' 1.338(15) 4 ?
C12 C12' 1.22(2) 9_556 ?
C13 C13' 1.25(2) 9_556 ?
C12' C12 1.22(2) 9_556 ?
C12' C12' 2.02(3) 9_556 ?
C13' C13 1.25(2) 9_556 ?
C13' C13' 1.98(3) 9_556 ?
